data_7129026
loop_
_publ_author_name
'Wei, Hao-Zhao'
'Wei, Yin'
'Shi, Min'

_publ_section_title
;
 Construction of an isoquinolinone framework from
 carboxylic-ester-directed umpolung ring opening of
 methylenecyclopropanes.
;
_journal_issue 85
_journal_name_full 'Chemical communications (Cambridge, England)'
_journal_page_first 11201
_journal_page_last 11204
_journal_paper_doi 10.1039/d1cc04826k
_journal_volume 57
_journal_year 2021
_chemical_formula_sum 'C22 H18 N2 O'
_chemical_formula_weight 326.38
_space_group_crystal_system triclinic
_space_group_IT_number 2
_space_group_name_Hall '-P 1'
_space_group_name_H-M_alt 'P -1'
_atom_sites_solution_hydrogens mixed
_audit_creation_method SHELXL-2013
_audit_update_record
;
2021-06-23 deposited with the CCDC.	2021-09-28 downloaded from the CCDC.
;
_cell_angle_alpha 98.437(3)
_cell_angle_beta 98.614(3)
_cell_angle_gamma 97.851(3)
_cell_formula_units_Z 2
_cell_length_a 5.5414(5)
_cell_length_b 9.7020(10)
_cell_length_c 16.4455(17)
_cell_measurement_reflns_used 6407
_cell_measurement_temperature 213(2)
_cell_measurement_theta_max 54.821
_cell_measurement_theta_min 5.085
_cell_volume 853.28(15)
_computing_cell_refinement 'Bruker SAINT'
_computing_data_collection 'Bruker APEX2'
_computing_data_reduction 'Bruker SAINT'
_computing_molecular_graphics 'Bruker SHELXTL'
_computing_publication_material 'Bruker SHELXTL'
_computing_structure_refinement 'SHELXL-2013 (Sheldrick, 2013)'
_computing_structure_solution 'SHELXS-97 (Sheldrick 2008)'
_diffrn_ambient_temperature 213(2)
_diffrn_measured_fraction_theta_full 0.992
_diffrn_measured_fraction_theta_max 0.991
_diffrn_measurement_device_type 'Bruker APEX-II CCD'
_diffrn_measurement_method '\f and \w scans'
_diffrn_radiation_type MoK\a
_diffrn_radiation_wavelength 0.71073
_diffrn_reflns_av_R_equivalents 0.0297
_diffrn_reflns_av_unetI/netI 0.0236
_diffrn_reflns_Laue_measured_fraction_full 0.992
_diffrn_reflns_Laue_measured_fraction_max 0.991
_diffrn_reflns_limit_h_max 6
_diffrn_reflns_limit_h_min -6
_diffrn_reflns_limit_k_max 11
_diffrn_reflns_limit_k_min -11
_diffrn_reflns_limit_l_max 20
_diffrn_reflns_limit_l_min -20
_diffrn_reflns_number 14816
_diffrn_reflns_point_group_measured_fraction_full 0.992
_diffrn_reflns_point_group_measured_fraction_max 0.991
_diffrn_reflns_theta_full 25.242
_diffrn_reflns_theta_max 25.998
_diffrn_reflns_theta_min 3.763
_exptl_absorpt_coefficient_mu 0.079
_exptl_absorpt_correction_T_max 0.7456
_exptl_absorpt_correction_T_min 0.7143
_exptl_absorpt_correction_type multi-scan
_exptl_absorpt_process_details sadabs
_exptl_crystal_colour colorless
_exptl_crystal_density_diffrn 1.270
_exptl_crystal_description prismatic
_exptl_crystal_F_000 344
_exptl_crystal_size_max 0.190
_exptl_crystal_size_mid 0.150
_exptl_crystal_size_min 0.120
_refine_diff_density_max 0.191
_refine_diff_density_min -0.142
_refine_diff_density_rms 0.028
_refine_ls_extinction_coef 0.048(10)
_refine_ls_extinction_expression Fc^*^=kFc[1+0.001xFc^2^\l^3^/sin(2\q)]^-1/4^
_refine_ls_extinction_method SHELXL
_refine_ls_goodness_of_fit_ref 1.042
_refine_ls_hydrogen_treatment mixed
_refine_ls_matrix_type full
_refine_ls_number_parameters 231
_refine_ls_number_reflns 3320
_refine_ls_number_restraints 0
_refine_ls_restrained_S_all 1.042
_refine_ls_R_factor_all 0.0522
_refine_ls_R_factor_gt 0.0410
_refine_ls_shift/su_max 0.000
_refine_ls_shift/su_mean 0.000
_refine_ls_structure_factor_coef Fsqd
_refine_ls_weighting_details 'w=1/[\s^2^(Fo^2^)+(0.0432P)^2^+0.2046P] where P=(Fo^2^+2Fc^2^)/3'
_refine_ls_weighting_scheme calc
_refine_ls_wR_factor_gt 0.0978
_refine_ls_wR_factor_ref 0.1066
_reflns_Friedel_coverage 0.000
_reflns_number_gt 2719
_reflns_number_total 3320
_reflns_threshold_expression 'I > 2\s(I)'
_cod_data_source_file d1cc04826k3.cif
_cod_data_source_block mo_d8v21490_0m
_cod_depositor_comments 'Adding full bibliography for 7129025--7129026.cif.'
_cod_database_code 7129026
_shelx_space_group_comment
; 
The symmetry employed for this shelxl refinement is uniquely defined 
by the following loop, which should always be used as a source of 
symmetry information in preference to the above space-group names. 
They are only intended as comments. 
;
_shelx_estimated_absorpt_t_min 0.985
_shelx_estimated_absorpt_t_max 0.991
_shelxl_version_number 2013-4

loop_
_space_group_symop_operation_xyz
'x, y, z'
'-x, -y, -z'

loop_
_atom_site_label
_atom_site_type_symbol
_atom_site_fract_x
_atom_site_fract_y
_atom_site_fract_z
_atom_site_U_iso_or_equiv
_atom_site_adp_type
_atom_site_occupancy
_atom_site_site_symmetry_order
_atom_site_calc_flag
_atom_site_refinement_flags_posn
_atom_site_refinement_flags_adp
_atom_site_refinement_flags_occupancy
_atom_site_disorder_assembly
_atom_site_disorder_group
O1 O 0.80058(18) 0.60781(11) 0.55179(5) 0.0445(3) Uani 1 1 d . . . . .
N1 N 0.8247(2) 0.55648(11) 0.41469(6) 0.0345(3) Uani 1 1 d . . . . .
H1 H 0.944(3) 0.5018(17) 0.4274(9) 0.052(4) Uiso 1 1 d . . . . .
N2 N 0.9144(2) 0.25156(13) 0.12764(7) 0.0478(3) Uani 1 1 d . . . . .
C1 C 0.7306(2) 0.62301(14) 0.47862(8) 0.0347(3) Uani 1 1 d . . . . .
C2 C 0.5480(2) 0.71132(13) 0.45480(8) 0.0330(3) Uani 1 1 d . . . . .
C3 C 0.4319(3) 0.77778(14) 0.51607(8) 0.0400(3) Uani 1 1 d . . . . .
H3 H 0.4739 0.7663 0.5719 0.048 Uiso 1 1 calc R U . . .
C4 C 0.2568(3) 0.85959(15) 0.49478(9) 0.0465(4) Uani 1 1 d . . . . .
H4 H 0.1785 0.9039 0.5359 0.056 Uiso 1 1 calc R U . . .
C5 C 0.1956(3) 0.87656(15) 0.41198(9) 0.0456(4) Uani 1 1 d . . . . .
H5 H 0.0756 0.9326 0.3976 0.055 Uiso 1 1 calc R U . . .
C6 C 0.3078(2) 0.81277(14) 0.35104(9) 0.0393(3) Uani 1 1 d . . . . .
H6 H 0.2638 0.8256 0.2955 0.047 Uiso 1 1 calc R U . . .
C7 C 0.4887(2) 0.72803(13) 0.37090(8) 0.0325(3) Uani 1 1 d . . . . .
C8 C 0.6066(2) 0.65570(13) 0.30798(7) 0.0326(3) Uani 1 1 d . . . . .
C9 C 0.7697(2) 0.57125(13) 0.33183(7) 0.0326(3) Uani 1 1 d . . . . .
C10 C 0.9040(2) 0.48540(13) 0.27556(8) 0.0338(3) Uani 1 1 d . . . . .
H10A H 1.0792 0.4987 0.3008 0.041 Uiso 1 1 calc R U . . .
H10B H 0.8932 0.5191 0.2220 0.041 Uiso 1 1 calc R U . . .
C11 C 0.7964(3) 0.32795(15) 0.26033(9) 0.0443(4) Uani 1 1 d . . . . .
H11A H 0.7971 0.2956 0.3141 0.053 Uiso 1 1 calc R U . . .
H11B H 0.6244 0.3139 0.2316 0.053 Uiso 1 1 calc R U . . .
C12 C 0.9420(2) 0.24147(14) 0.20864(8) 0.0379(3) Uani 1 1 d . . . . .
C13 C 1.1025(3) 0.15991(16) 0.24336(9) 0.0477(4) Uani 1 1 d . . . . .
H13 H 1.1198 0.1550 0.3006 0.057 Uiso 1 1 calc R U . . .
C14 C 1.2369(3) 0.08574(17) 0.19321(11) 0.0561(4) Uani 1 1 d . . . . .
H14 H 1.3452 0.0289 0.2156 0.067 Uiso 1 1 calc R U . . .
C15 C 1.2094(3) 0.09655(17) 0.11015(11) 0.0552(4) Uani 1 1 d . . . . .
H15 H 1.2989 0.0478 0.0745 0.066 Uiso 1 1 calc R U . . .
C16 C 1.0481(3) 0.18025(18) 0.08057(9) 0.0548(4) Uani 1 1 d . . . . .
H16 H 1.0306 0.1879 0.0237 0.066 Uiso 1 1 calc R U . . .
C17 C 0.5546(2) 0.67751(14) 0.21926(8) 0.0354(3) Uani 1 1 d . . . . .
C18 C 0.3991(3) 0.57707(17) 0.15820(8) 0.0469(4) Uani 1 1 d . . . . .
H18 H 0.3225 0.4935 0.1725 0.056 Uiso 1 1 calc R U . . .
C19 C 0.3560(3) 0.5992(2) 0.07615(9) 0.0594(5) Uani 1 1 d . . . . .
H19 H 0.2498 0.5307 0.0352 0.071 Uiso 1 1 calc R U . . .
C20 C 0.4681(3) 0.7209(2) 0.05428(9) 0.0589(5) Uani 1 1 d . . . . .
H20 H 0.4386 0.7354 -0.0014 0.071 Uiso 1 1 calc R U . . .
C21 C 0.6229(3) 0.82078(19) 0.11415(10) 0.0545(4) Uani 1 1 d . . . . .
H21 H 0.7006 0.9036 0.0994 0.065 Uiso 1 1 calc R U . . .
C22 C 0.6649(3) 0.79958(16) 0.19625(9) 0.0436(4) Uani 1 1 d . . . . .
H22 H 0.7697 0.8690 0.2370 0.052 Uiso 1 1 calc R U . . .

loop_
_atom_site_aniso_label
_atom_site_aniso_U_11
_atom_site_aniso_U_22
_atom_site_aniso_U_33
_atom_site_aniso_U_23
_atom_site_aniso_U_13
_atom_site_aniso_U_12
O1 0.0563(6) 0.0552(6) 0.0274(5) 0.0092(4) 0.0105(4) 0.0223(5)
N1 0.0404(6) 0.0382(6) 0.0275(6) 0.0055(4) 0.0080(4) 0.0134(5)
N2 0.0566(8) 0.0524(8) 0.0354(6) 0.0009(5) 0.0095(5) 0.0174(6)
C1 0.0391(7) 0.0365(7) 0.0291(6) 0.0044(5) 0.0084(5) 0.0062(6)
C2 0.0339(7) 0.0313(7) 0.0328(7) 0.0020(5) 0.0079(5) 0.0031(5)
C3 0.0443(8) 0.0416(8) 0.0344(7) 0.0016(6) 0.0115(6) 0.0080(6)
C4 0.0477(8) 0.0460(8) 0.0469(8) -0.0032(6) 0.0168(6) 0.0135(7)
C5 0.0429(8) 0.0438(8) 0.0525(9) 0.0045(7) 0.0101(6) 0.0176(6)
C6 0.0377(7) 0.0405(8) 0.0401(7) 0.0058(6) 0.0057(6) 0.0099(6)
C7 0.0314(6) 0.0319(7) 0.0331(7) 0.0030(5) 0.0062(5) 0.0028(5)
C8 0.0324(6) 0.0361(7) 0.0290(6) 0.0041(5) 0.0064(5) 0.0045(5)
C9 0.0344(7) 0.0360(7) 0.0270(6) 0.0033(5) 0.0071(5) 0.0045(5)
C10 0.0355(7) 0.0382(7) 0.0291(6) 0.0049(5) 0.0085(5) 0.0087(5)
C11 0.0474(8) 0.0425(8) 0.0419(8) -0.0017(6) 0.0178(6) 0.0025(6)
C12 0.0415(7) 0.0338(7) 0.0358(7) 0.0002(5) 0.0090(6) 0.0005(6)
C13 0.0539(9) 0.0460(9) 0.0423(8) 0.0090(6) 0.0066(7) 0.0048(7)
C14 0.0525(9) 0.0439(9) 0.0738(11) 0.0113(8) 0.0104(8) 0.0144(7)
C15 0.0569(10) 0.0488(9) 0.0596(10) -0.0065(7) 0.0205(8) 0.0126(7)
C16 0.0657(10) 0.0617(10) 0.0377(8) -0.0021(7) 0.0146(7) 0.0175(8)
C17 0.0320(7) 0.0466(8) 0.0299(6) 0.0063(6) 0.0071(5) 0.0125(6)
C18 0.0417(8) 0.0614(10) 0.0345(7) 0.0020(6) 0.0071(6) 0.0041(7)
C19 0.0466(9) 0.0920(13) 0.0336(8) -0.0029(8) 0.0003(6) 0.0119(9)
C20 0.0583(10) 0.0947(14) 0.0337(8) 0.0219(8) 0.0116(7) 0.0317(10)
C21 0.0602(10) 0.0666(11) 0.0473(9) 0.0262(8) 0.0160(7) 0.0222(8)
C22 0.0463(8) 0.0481(8) 0.0387(8) 0.0120(6) 0.0070(6) 0.0113(7)

loop_
_atom_type_symbol
_atom_type_description
_atom_type_scat_dispersion_real
_atom_type_scat_dispersion_imag
_atom_type_scat_source
C C 0.0033 0.0016 'International Tables Vol C Tables 4.2.6.8 and 6.1.1.4'
H H 0.0000 0.0000 'International Tables Vol C Tables 4.2.6.8 and 6.1.1.4'
N N 0.0061 0.0033 'International Tables Vol C Tables 4.2.6.8 and 6.1.1.4'
O O 0.0106 0.0060 'International Tables Vol C Tables 4.2.6.8 and 6.1.1.4'

loop_
_geom_angle_atom_site_label_1
_geom_angle_atom_site_label_2
_geom_angle_atom_site_label_3
_geom_angle
_geom_angle_site_symmetry_1
_geom_angle_site_symmetry_3
_geom_angle_publ_flag
C1 N1 C9 125.58(11) . . ?
C1 N1 H1 118.1(9) . . ?
C9 N1 H1 116.2(9) . . ?
C16 N2 C12 117.77(13) . . ?
O1 C1 N1 120.71(11) . . ?
O1 C1 C2 123.84(11) . . ?
N1 C1 C2 115.45(11) . . ?
C3 C2 C7 120.72(12) . . ?
C3 C2 C1 119.26(12) . . ?
C7 C2 C1 120.02(11) . . ?
C4 C3 C2 120.20(13) . . ?
C4 C3 H3 119.9 . . ?
C2 C3 H3 119.9 . . ?
C3 C4 C5 119.67(13) . . ?
C3 C4 H4 120.2 . . ?
C5 C4 H4 120.2 . . ?
C6 C5 C4 121.05(13) . . ?
C6 C5 H5 119.5 . . ?
C4 C5 H5 119.5 . . ?
C5 C6 C7 120.67(13) . . ?
C5 C6 H6 119.7 . . ?
C7 C6 H6 119.7 . . ?
C2 C7 C6 117.69(11) . . ?
C2 C7 C8 119.94(11) . . ?
C6 C7 C8 122.35(12) . . ?
C9 C8 C7 118.51(11) . . ?
C9 C8 C17 120.84(11) . . ?
C7 C8 C17 120.63(11) . . ?
C8 C9 N1 120.44(11) . . ?
C8 C9 C10 126.07(11) . . ?
N1 C9 C10 113.49(11) . . ?
C9 C10 C11 111.83(10) . . ?
C9 C10 H10A 109.2 . . ?
C11 C10 H10A 109.2 . . ?
C9 C10 H10B 109.2 . . ?
C11 C10 H10B 109.2 . . ?
H10A C10 H10B 107.9 . . ?
C12 C11 C10 111.59(11) . . ?
C12 C11 H11A 109.3 . . ?
C10 C11 H11A 109.3 . . ?
C12 C11 H11B 109.3 . . ?
C10 C11 H11B 109.3 . . ?
H11A C11 H11B 108.0 . . ?
N2 C12 C13 121.78(13) . . ?
N2 C12 C11 116.23(12) . . ?
C13 C12 C11 121.96(13) . . ?
C14 C13 C12 119.42(14) . . ?
C14 C13 H13 120.3 . . ?
C12 C13 H13 120.3 . . ?
C15 C14 C13 118.82(15) . . ?
C15 C14 H14 120.6 . . ?
C13 C14 H14 120.6 . . ?
C16 C15 C14 118.28(14) . . ?
C16 C15 H15 120.9 . . ?
C14 C15 H15 120.9 . . ?
N2 C16 C15 123.92(15) . . ?
N2 C16 H16 118.0 . . ?
C15 C16 H16 118.0 . . ?
C22 C17 C18 118.46(13) . . ?
C22 C17 C8 120.02(12) . . ?
C18 C17 C8 121.52(13) . . ?
C17 C18 C19 120.38(15) . . ?
C17 C18 H18 119.8 . . ?
C19 C18 H18 119.8 . . ?
C20 C19 C18 120.41(15) . . ?
C20 C19 H19 119.8 . . ?
C18 C19 H19 119.8 . . ?
C21 C20 C19 119.70(14) . . ?
C21 C20 H20 120.2 . . ?
C19 C20 H20 120.2 . . ?
C20 C21 C22 120.06(16) . . ?
C20 C21 H21 120.0 . . ?
C22 C21 H21 120.0 . . ?
C21 C22 C17 120.99(14) . . ?
C21 C22 H22 119.5 . . ?
C17 C22 H22 119.5 . . ?

loop_
_geom_bond_atom_site_label_1
_geom_bond_atom_site_label_2
_geom_bond_distance
_geom_bond_site_symmetry_2
_geom_bond_publ_flag
O1 C1 1.2443(15) . ?
N1 C1 1.3605(16) . ?
N1 C9 1.3840(15) . ?
N1 H1 0.923(17) . ?
N2 C16 1.3346(19) . ?
N2 C12 1.3375(17) . ?
C1 C2 1.4586(18) . ?
C2 C3 1.4009(18) . ?
C2 C7 1.4080(17) . ?
C3 C4 1.373(2) . ?
C3 H3 0.9400 . ?
C4 C5 1.392(2) . ?
C4 H4 0.9400 . ?
C5 C6 1.3725(19) . ?
C5 H5 0.9400 . ?
C6 C7 1.4116(18) . ?
C6 H6 0.9400 . ?
C7 C8 1.4509(17) . ?
C8 C9 1.3534(18) . ?
C8 C17 1.4961(17) . ?
C9 C10 1.5012(16) . ?
C10 C11 1.5316(19) . ?
C10 H10A 0.9800 . ?
C10 H10B 0.9800 . ?
C11 C12 1.5027(18) . ?
C11 H11A 0.9800 . ?
C11 H11B 0.9800 . ?
C12 C13 1.384(2) . ?
C13 C14 1.382(2) . ?
C13 H13 0.9400 . ?
C14 C15 1.373(2) . ?
C14 H14 0.9400 . ?
C15 C16 1.371(2) . ?
C15 H15 0.9400 . ?
C16 H16 0.9400 . ?
C17 C22 1.3866(19) . ?
C17 C18 1.3872(19) . ?
C18 C19 1.388(2) . ?
C18 H18 0.9400 . ?
C19 C20 1.379(3) . ?
C19 H19 0.9400 . ?
C20 C21 1.373(2) . ?
C20 H20 0.9400 . ?
C21 C22 1.3856(19) . ?
C21 H21 0.9400 . ?
C22 H22 0.9400 . ?

loop_
_geom_hbond_atom_site_label_D
_geom_hbond_atom_site_label_H
_geom_hbond_atom_site_label_A
_geom_hbond_distance_DH
_geom_hbond_distance_HA
_geom_hbond_distance_DA
_geom_hbond_angle_DHA
_geom_hbond_site_symmetry_A
N1 H1 O1 0.923(17) 1.903(17) 2.8240(15) 176.6(14) 2_766

loop_
_geom_torsion_atom_site_label_1
_geom_torsion_atom_site_label_2
_geom_torsion_atom_site_label_3
_geom_torsion_atom_site_label_4
_geom_torsion
_geom_torsion_site_symmetry_1
_geom_torsion_site_symmetry_2
_geom_torsion_site_symmetry_3
_geom_torsion_site_symmetry_4
_geom_torsion_publ_flag
C9 N1 C1 O1 -176.61(12) . . . . ?
C9 N1 C1 C2 3.04(19) . . . . ?
O1 C1 C2 C3 -3.7(2) . . . . ?
N1 C1 C2 C3 176.65(12) . . . . ?
O1 C1 C2 C7 176.83(12) . . . . ?
N1 C1 C2 C7 -2.80(18) . . . . ?
C7 C2 C3 C4 0.4(2) . . . . ?
C1 C2 C3 C4 -179.01(13) . . . . ?
C2 C3 C4 C5 -0.2(2) . . . . ?
C3 C4 C5 C6 0.0(2) . . . . ?
C4 C5 C6 C7 0.0(2) . . . . ?
C3 C2 C7 C6 -0.46(19) . . . . ?
C1 C2 C7 C6 178.99(12) . . . . ?
C3 C2 C7 C8 -178.55(12) . . . . ?
C1 C2 C7 C8 0.89(18) . . . . ?
C5 C6 C7 C2 0.2(2) . . . . ?
C5 C6 C7 C8 178.28(13) . . . . ?
C2 C7 C8 C9 1.06(18) . . . . ?
C6 C7 C8 C9 -176.94(12) . . . . ?
C2 C7 C8 C17 -177.15(11) . . . . ?
C6 C7 C8 C17 4.84(19) . . . . ?
C7 C8 C9 N1 -1.01(19) . . . . ?
C17 C8 C9 N1 177.20(11) . . . . ?
C7 C8 C9 C10 178.28(11) . . . . ?
C17 C8 C9 C10 -3.5(2) . . . . ?
C1 N1 C9 C8 -1.2(2) . . . . ?
C1 N1 C9 C10 179.45(11) . . . . ?
C8 C9 C10 C11 -105.26(15) . . . . ?
N1 C9 C10 C11 74.08(14) . . . . ?
C9 C10 C11 C12 -176.24(11) . . . . ?
C16 N2 C12 C13 -0.2(2) . . . . ?
C16 N2 C12 C11 177.54(13) . . . . ?
C10 C11 C12 N2 -72.94(16) . . . . ?
C10 C11 C12 C13 104.79(15) . . . . ?
N2 C12 C13 C14 -0.5(2) . . . . ?
C11 C12 C13 C14 -178.14(13) . . . . ?
C12 C13 C14 C15 0.8(2) . . . . ?
C13 C14 C15 C16 -0.3(2) . . . . ?
C12 N2 C16 C15 0.7(2) . . . . ?
C14 C15 C16 N2 -0.4(3) . . . . ?
C9 C8 C17 C22 -100.79(16) . . . . ?
C7 C8 C17 C22 77.38(16) . . . . ?
C9 C8 C17 C18 78.45(17) . . . . ?
C7 C8 C17 C18 -103.37(15) . . . . ?
C22 C17 C18 C19 0.0(2) . . . . ?
C8 C17 C18 C19 -179.28(13) . . . . ?
C17 C18 C19 C20 0.3(2) . . . . ?
C18 C19 C20 C21 -0.1(2) . . . . ?
C19 C20 C21 C22 -0.4(2) . . . . ?
C20 C21 C22 C17 0.7(2) . . . . ?
C18 C17 C22 C21 -0.5(2) . . . . ?
C8 C17 C22 C21 178.78(12) . . . . ?
